data_7056705
loop_
_publ_author_name
'Deb, Mayukh'
'Singh, Jatinder'
'Mallik, Shuvadip'
'Hazra, Susanta'
'Elias, Anil J.'

_publ_section_title
;
 Borylation, silylation and selenation of C-H bonds in metal sandwich
 compounds by applying a directing group strategy
;
_journal_name_full 'New J. Chem.'
_journal_paper_doi 10.1039/C7NJ02388J
_journal_year 2017
_chemical_formula_moiety 'C18 H15 Fe N3 O2 Pd, 0.5(H2 O)'
_chemical_formula_sum 'C18 H16 Fe N3 O2.5 Pd'
_chemical_formula_weight 476.59
_space_group_crystal_system triclinic
_space_group_IT_number 2
_space_group_name_Hall '-P 1'
_space_group_name_H-M_alt 'P -1'
_symmetry_space_group_name_Hall '-P 1'
_symmetry_space_group_name_H-M 'P -1'
_atom_sites_solution_hydrogens mixed
_audit_creation_method SHELXL-2014/7
_audit_update_record
;
2017-10-13 deposited with the CCDC.
2017-10-23 downloaded from the CCDC.
;
_cell_angle_alpha 95.62(4)
_cell_angle_beta 101.53(4)
_cell_angle_gamma 103.73(4)
_cell_formula_units_Z 4
_cell_length_a 10.80(3)
_cell_length_b 11.71(3)
_cell_length_c 15.37(4)
_cell_measurement_reflns_used 3659
_cell_measurement_temperature 293(2)
_cell_measurement_theta_max 26.137
_cell_measurement_theta_min 2.367
_cell_volume 1828(8)
_computing_cell_refinement 'SAINT v8.37A (Bruker, 2015)'
_computing_data_collection 'Bruker SMART APEX-II'
_computing_data_reduction 'SAINT v8.37A (Bruker, 2015)'
_computing_molecular_graphics 'DIAMOND 3.2'
_computing_publication_material SHELXTL
_computing_structure_refinement 'SHELXL-2014/7 (Sheldrick, 2014)'
_computing_structure_solution 'SHELXT 2014/5 Bruker-AXS, Madison WI'
_diffrn_ambient_temperature 293(2)
_diffrn_measured_fraction_theta_full 0.986
_diffrn_measured_fraction_theta_max 0.987
_diffrn_measurement_device_type 'Bruker APEX-II CCD'
_diffrn_measurement_method '\f and \w scans'
_diffrn_radiation_type MoK\a
_diffrn_radiation_wavelength 0.71073
_diffrn_reflns_av_R_equivalents 0.1188
_diffrn_reflns_av_unetI/netI 0.1047
_diffrn_reflns_Laue_measured_fraction_full 0.986
_diffrn_reflns_Laue_measured_fraction_max 0.987
_diffrn_reflns_limit_h_max 14
_diffrn_reflns_limit_h_min -14
_diffrn_reflns_limit_k_max 12
_diffrn_reflns_limit_k_min -15
_diffrn_reflns_limit_l_max 16
_diffrn_reflns_limit_l_min -19
_diffrn_reflns_number 11198
_diffrn_reflns_point_group_measured_fraction_full 0.986
_diffrn_reflns_point_group_measured_fraction_max 0.987
_diffrn_reflns_theta_full 25.242
_diffrn_reflns_theta_max 28.303
_diffrn_reflns_theta_min 1.368
_exptl_absorpt_coefficient_mu 1.795
_exptl_absorpt_correction_T_max 0.831
_exptl_absorpt_correction_T_min 0.569
_exptl_absorpt_correction_type multi-scan
_exptl_absorpt_process_details '(SADABS; Bruker; 2014)'
_exptl_crystal_colour red
_exptl_crystal_density_diffrn 1.731
_exptl_crystal_description block
_exptl_crystal_F_000 948
_exptl_crystal_size_max 0.365
_exptl_crystal_size_mid 0.245
_exptl_crystal_size_min 0.115
_refine_diff_density_max 1.113
_refine_diff_density_min -1.391
_refine_diff_density_rms 0.161
_refine_ls_extinction_method none
_refine_ls_goodness_of_fit_ref 0.931
_refine_ls_hydrogen_treatment constr
_refine_ls_matrix_type full
_refine_ls_number_parameters 465
_refine_ls_number_reflns 8081
_refine_ls_number_restraints 0
_refine_ls_restrained_S_all 0.931
_refine_ls_R_factor_all 0.0816
_refine_ls_R_factor_gt 0.0500
_refine_ls_shift/su_max 0.019
_refine_ls_shift/su_mean 0.000
_refine_ls_structure_factor_coef Fsqd
_refine_ls_weighting_details 'w=1/[\s^2^(Fo^2^)+(0.0650P)^2^] where P=(Fo^2^+2Fc^2^)/3'
_refine_ls_weighting_scheme calc
_refine_ls_wR_factor_gt 0.1147
_refine_ls_wR_factor_ref 0.1340
_reflns_Friedel_coverage 0.000
_reflns_number_gt 5484
_reflns_number_total 8081
_reflns_threshold_expression 'I > 2\s(I)'
_cod_data_source_file c7nj02388j2.cif
_cod_data_source_block 2b
_cod_depositor_comments
;

2018-02-14
Z value and formula fixed to values more according to usual
chemical conventions.                 miguel
;
_cod_original_formula_sum 'C36 H32 Fe2 N6 O5 Pd2'
_cod_original_formula_weight 953.18
_cod_original_formula_moiety '2(C18 H15 Fe N3 O2 Pd), H2 O'
_cod_original_formula_units_Z 2
_cod_original_cell_volume 1828(9)
_cod_database_code 7056705
_shelx_shelxl_version_number 2014/7
_shelx_space_group_comment
;
The symmetry employed for this shelxl refinement is uniquely defined
by the following loop, which should always be used as a source of
symmetry information in preference to the above space-group names.
They are only intended as comments.
;
_shelx_estimated_absorpt_t_min 0.596
_shelx_estimated_absorpt_t_max 0.813

loop_
_space_group_symop_operation_xyz
'x, y, z'
'-x, -y, -z'

loop_
_atom_site_label
_atom_site_type_symbol
_atom_site_fract_x
_atom_site_fract_y
_atom_site_fract_z
_atom_site_U_iso_or_equiv
_atom_site_adp_type
_atom_site_occupancy
_atom_site_site_symmetry_order
_atom_site_calc_flag
_atom_site_refinement_flags_posn
_atom_site_refinement_flags_adp
Pd2 Pd 0.85322(4) 1.00856(3) 0.52111(2) 0.03893(12) Uani 1 1 d . .
Fe1 Fe 0.59708(7) 0.73649(6) 0.46050(5) 0.04148(18) Uani 1 1 d . .
O1 O 0.9199(4) 0.7065(3) 0.6239(3) 0.0579(10) Uani 1 1 d . .
O2 O 0.9602(4) 1.1422(3) 0.6344(2) 0.0508(9) Uani 1 1 d . .
N1 N 0.9145(4) 0.9047(4) 0.6092(3) 0.0411(9) Uani 1 1 d . .
N2 N 1.0179(4) 1.0878(4) 0.7003(3) 0.0431(10) Uani 1 1 d . .
N3 N 0.7922(4) 1.1137(4) 0.4310(3) 0.0465(10) Uani 1 1 d . .
C19 C 0.8834(5) 0.7817(4) 0.5801(3) 0.0405(11) Uani 1 1 d . .
C20 C 0.7976(5) 0.7556(4) 0.4867(3) 0.0415(11) Uani 1 1 d . .
C21 C 0.7276(5) 0.6418(5) 0.4288(4) 0.0465(12) Uani 1 1 d . .
H21 H 0.7289 0.5659 0.4414 0.056 Uiso 1 1 calc R U
C22 C 0.6559(6) 0.6725(5) 0.3480(4) 0.0547(14) Uani 1 1 d . .
H22 H 0.6039 0.6181 0.2985 0.066 Uiso 1 1 calc R U
C23 C 0.6772(5) 0.7994(5) 0.3558(3) 0.0509(13) Uani 1 1 d . .
H23 H 0.6397 0.8404 0.3135 0.061 Uiso 1 1 calc R U
C24 C 0.7673(5) 0.8520(4) 0.4413(3) 0.0401(11) Uani 1 1 d . .
C25 C 0.5038(6) 0.8415(5) 0.5261(4) 0.0568(15) Uani 1 1 d . .
H25 H 0.5287 0.9242 0.5371 0.068 Uiso 1 1 calc R U
C26 C 0.5501(6) 0.7665(5) 0.5845(4) 0.0520(13) Uani 1 1 d . .
H26 H 0.6099 0.7912 0.6397 0.062 Uiso 1 1 calc R U
C27 C 0.4880(6) 0.6455(5) 0.5427(4) 0.0555(14) Uani 1 1 d . .
H27 H 0.5001 0.5778 0.5664 0.067 Uiso 1 1 calc R U
C28 C 0.4040(6) 0.6478(6) 0.4583(4) 0.0624(16) Uani 1 1 d . .
H28 H 0.3526 0.5817 0.4173 0.075 Uiso 1 1 calc R U
C29 C 0.4129(6) 0.7707(6) 0.4476(5) 0.0639(16) Uani 1 1 d . .
H29 H 0.3684 0.7982 0.3992 0.077 Uiso 1 1 calc R U
C30 C 0.9961(5) 0.9640(4) 0.6910(3) 0.0392(11) Uani 1 1 d . .
C31 C 1.0571(5) 0.9157(5) 0.7632(4) 0.0493(13) Uani 1 1 d . .
H31 H 1.0445 0.8337 0.7585 0.059 Uiso 1 1 calc R U
C32 C 1.1365(6) 0.9889(6) 0.8422(4) 0.0608(15) Uani 1 1 d . .
H32 H 1.1751 0.9557 0.8895 0.073 Uiso 1 1 calc R U
C33 C 1.1568(6) 1.1118(6) 0.8491(4) 0.0601(15) Uani 1 1 d . .
H33 H 1.2089 1.1611 0.9011 0.072 Uiso 1 1 calc R U
C34 C 1.0986(5) 1.1604(5) 0.7774(4) 0.0523(13) Uani 1 1 d . .
H34 H 1.1140 1.2425 0.7814 0.063 Uiso 1 1 calc R U
C35 C 0.7671(5) 1.1780(5) 0.3834(3) 0.0434(11) Uani 1 1 d . .
C36 C 0.7367(6) 1.2637(5) 0.3222(4) 0.0623(16) Uani 1 1 d . .
H36A H 0.8046 1.3369 0.3390 0.093 Uiso 1 1 calc R U
H36B H 0.6544 1.2787 0.3266 0.093 Uiso 1 1 calc R U
H36C H 0.7316 1.2307 0.2615 0.093 Uiso 1 1 calc R U
Pd3 Pd 0.04274(4) 0.63559(4) 0.10864(3) 0.04331(13) Uani 1 1 d . .
Fe2 Fe 0.35270(8) 0.84673(7) 0.12189(5) 0.0494(2) Uani 1 1 d . .
O3 O 0.1477(4) 0.7085(4) -0.1305(2) 0.0551(10) Uani 1 1 d . .
O4 O -0.1674(4) 0.6081(4) 0.0667(3) 0.0573(10) Uani 1 1 d . .
N4 N 0.0262(4) 0.6635(4) -0.0203(3) 0.0417(9) Uani 1 1 d . .
N5 N -0.1984(4) 0.6207(4) -0.0224(3) 0.0509(11) Uani 1 1 d . .
N6 N 0.0593(5) 0.6077(4) 0.2389(3) 0.0508(11) Uani 1 1 d . .
C1 C 0.1411(5) 0.6924(4) -0.0518(3) 0.0437(12) Uani 1 1 d . .
C2 C 0.2579(5) 0.6996(5) 0.0226(3) 0.0444(12) Uani 1 1 d . .
C3 C 0.3977(5) 0.7306(5) 0.0292(4) 0.0535(14) Uani 1 1 d . .
H3 H 0.4390 0.7522 -0.0166 0.064 Uiso 1 1 calc R U
C4 C 0.4619(6) 0.7219(5) 0.1193(4) 0.0585(15) Uani 1 1 d . .
H4 H 0.5517 0.7356 0.1413 0.070 Uiso 1 1 calc R U
C5 C 0.3632(6) 0.6885(5) 0.1690(4) 0.0537(14) Uani 1 1 d . .
H5 H 0.3789 0.6786 0.2291 0.064 Uiso 1 1 calc R U
C6 C 0.2339(5) 0.6726(5) 0.1099(3) 0.0483(12) Uani 1 1 d . .
C7 C 0.2841(8) 0.9589(6) 0.2022(6) 0.087(2) Uani 1 1 d . .
H7 H 0.2238 0.9345 0.2366 0.105 Uiso 1 1 calc R U
C8 C 0.2553(8) 0.9801(6) 0.1124(6) 0.087(2) Uani 1 1 d . .
H8 H 0.1716 0.9726 0.0781 0.104 Uiso 1 1 calc R U
C9 C 0.3700(9) 1.0138(6) 0.0830(5) 0.086(2) Uani 1 1 d . .
H9 H 0.3762 1.0306 0.0259 0.103 Uiso 1 1 calc R U
C10 C 0.4765(7) 1.0179(6) 0.1555(6) 0.081(2) Uani 1 1 d . .
H10 H 0.5647 1.0402 0.1544 0.098 Uiso 1 1 calc R U
C11 C 0.4252(8) 0.9821(6) 0.2307(5) 0.078(2) Uani 1 1 d . .
H11 H 0.4729 0.9753 0.2865 0.094 Uiso 1 1 calc R U
C12 C -0.1016(5) 0.6465(4) -0.0707(3) 0.0432(11) Uani 1 1 d . .
C13 C -0.1435(6) 0.6516(5) -0.1641(4) 0.0600(15) Uani 1 1 d . .
H13 H -0.0820 0.6653 -0.1991 0.072 Uiso 1 1 calc R U
C14 C -0.2766(7) 0.6361(6) -0.2037(5) 0.076(2) Uani 1 1 d . .
H14 H -0.3026 0.6398 -0.2646 0.091 Uiso 1 1 calc R U
C15 C -0.3711(6) 0.6151(6) -0.1513(5) 0.0744(19) Uani 1 1 d . .
H15 H -0.4588 0.6079 -0.1768 0.089 Uiso 1 1 calc R U
C16 C -0.3314(6) 0.6053(5) -0.0610(5) 0.0640(16) Uani 1 1 d . .
H16 H -0.3931 0.5887 -0.0264 0.077 Uiso 1 1 calc R U
C17 C 0.0551(5) 0.5977(5) 0.3118(4) 0.0486(13) Uani 1 1 d . .
C18 C 0.0468(6) 0.5830(6) 0.4060(4) 0.0626(16) Uani 1 1 d . .
H18A H 0.0454 0.5027 0.4147 0.094 Uiso 1 1 calc R U
H18B H -0.0319 0.6002 0.4170 0.094 Uiso 1 1 calc R U
H18C H 0.1215 0.6367 0.4470 0.094 Uiso 1 1 calc R U
O5 O 0.7077(6) 0.4616(5) 0.1871(4) 0.0870(15) Uani 1 1 d G .
H5A H 0.7076 0.5140 0.1526 0.131 Uiso 1 1 d G U
H5B H 0.7296 0.4035 0.1625 0.131 Uiso 1 1 d G U

loop_
_atom_site_aniso_label
_atom_site_aniso_U_11
_atom_site_aniso_U_22
_atom_site_aniso_U_33
_atom_site_aniso_U_23
_atom_site_aniso_U_13
_atom_site_aniso_U_12
Pd2 0.0395(2) 0.0399(2) 0.0409(2) 0.01076(16) 0.01108(17) 0.01371(16)
Fe1 0.0344(4) 0.0445(4) 0.0471(4) 0.0042(3) 0.0108(3) 0.0134(3)
O1 0.063(3) 0.041(2) 0.066(3) 0.0132(18) 0.001(2) 0.0174(18)
O2 0.055(2) 0.043(2) 0.052(2) 0.0094(17) 0.0022(18) 0.0157(17)
N1 0.035(2) 0.040(2) 0.049(2) 0.0135(19) 0.0070(19) 0.0104(17)
N2 0.041(2) 0.043(2) 0.046(2) 0.0050(19) 0.0095(19) 0.0134(19)
N3 0.048(3) 0.046(3) 0.052(3) 0.013(2) 0.017(2) 0.017(2)
C19 0.036(3) 0.044(3) 0.044(3) 0.009(2) 0.013(2) 0.012(2)
C20 0.034(3) 0.044(3) 0.050(3) 0.006(2) 0.012(2) 0.015(2)
C21 0.042(3) 0.041(3) 0.058(3) 0.000(2) 0.018(3) 0.012(2)
C22 0.052(3) 0.061(4) 0.050(3) -0.005(3) 0.012(3) 0.020(3)
C23 0.047(3) 0.067(4) 0.042(3) 0.010(3) 0.012(2) 0.018(3)
C24 0.034(3) 0.046(3) 0.041(3) 0.008(2) 0.011(2) 0.007(2)
C25 0.057(4) 0.048(3) 0.077(4) 0.011(3) 0.029(3) 0.024(3)
C26 0.053(3) 0.055(3) 0.057(3) 0.007(3) 0.025(3) 0.020(3)
C27 0.050(3) 0.047(3) 0.078(4) 0.015(3) 0.027(3) 0.014(3)
C28 0.037(3) 0.066(4) 0.079(4) -0.003(3) 0.012(3) 0.010(3)
C29 0.044(3) 0.081(4) 0.078(4) 0.019(4) 0.016(3) 0.032(3)
C30 0.035(3) 0.047(3) 0.041(3) 0.009(2) 0.013(2) 0.016(2)
C31 0.050(3) 0.046(3) 0.050(3) 0.011(2) 0.006(3) 0.012(2)
C32 0.058(4) 0.069(4) 0.055(4) 0.012(3) 0.003(3) 0.024(3)
C33 0.051(3) 0.069(4) 0.050(3) -0.007(3) 0.001(3) 0.013(3)
C34 0.048(3) 0.045(3) 0.057(3) -0.001(3) 0.006(3) 0.009(2)
C35 0.041(3) 0.049(3) 0.045(3) 0.013(2) 0.018(2) 0.015(2)
C36 0.073(4) 0.064(4) 0.065(4) 0.030(3) 0.022(3) 0.032(3)
Pd3 0.0472(2) 0.0439(2) 0.0390(2) 0.00651(17) 0.01235(18) 0.01024(18)
Fe2 0.0444(4) 0.0499(5) 0.0491(5) -0.0008(4) 0.0086(4) 0.0086(4)
O3 0.061(3) 0.069(3) 0.044(2) 0.0208(18) 0.0174(18) 0.025(2)
O4 0.048(2) 0.067(3) 0.054(2) 0.0046(19) 0.0138(18) 0.0086(19)
N4 0.043(2) 0.049(2) 0.033(2) 0.0065(18) 0.0075(18) 0.0118(19)
N5 0.045(3) 0.047(3) 0.058(3) 0.004(2) 0.008(2) 0.010(2)
N6 0.055(3) 0.056(3) 0.045(3) 0.010(2) 0.018(2) 0.015(2)
C1 0.049(3) 0.037(3) 0.046(3) 0.006(2) 0.012(2) 0.012(2)
C2 0.044(3) 0.043(3) 0.047(3) 0.006(2) 0.013(2) 0.011(2)
C3 0.050(3) 0.063(4) 0.050(3) -0.001(3) 0.020(3) 0.017(3)
C4 0.046(3) 0.074(4) 0.054(3) -0.002(3) 0.001(3) 0.026(3)
C5 0.055(3) 0.063(4) 0.041(3) 0.005(3) -0.002(3) 0.024(3)
C6 0.051(3) 0.050(3) 0.042(3) 0.001(2) 0.010(2) 0.015(3)
C7 0.095(6) 0.062(4) 0.123(7) 0.005(4) 0.069(5) 0.020(4)
C8 0.070(5) 0.059(4) 0.116(7) -0.006(4) -0.007(5) 0.020(4)
C9 0.110(7) 0.058(4) 0.078(5) 0.005(4) 0.012(5) 0.009(4)
C10 0.060(4) 0.059(4) 0.106(6) -0.015(4) 0.027(4) -0.016(3)
C11 0.088(5) 0.067(4) 0.066(4) -0.017(4) 0.001(4) 0.019(4)
C12 0.045(3) 0.040(3) 0.044(3) 0.006(2) 0.009(2) 0.013(2)
C13 0.055(4) 0.061(4) 0.059(4) 0.012(3) 0.002(3) 0.013(3)
C14 0.066(5) 0.077(5) 0.071(4) 0.016(4) -0.011(4) 0.016(4)
C15 0.038(3) 0.075(4) 0.098(5) 0.012(4) -0.007(3) 0.014(3)
C16 0.043(3) 0.057(4) 0.085(5) -0.001(3) 0.009(3) 0.009(3)
C17 0.046(3) 0.049(3) 0.055(3) 0.013(3) 0.015(3) 0.017(2)
C18 0.064(4) 0.082(5) 0.051(3) 0.023(3) 0.025(3) 0.022(3)
O5 0.090(4) 0.089(4) 0.101(4) 0.020(3) 0.051(3) 0.033(3)

loop_
_atom_type_symbol
_atom_type_description
_atom_type_scat_dispersion_real
_atom_type_scat_dispersion_imag
_atom_type_scat_source
C C 0.0033 0.0016 'International Tables Vol C Tables 4.2.6.8 and 6.1.1.4'
H H 0.0000 0.0000 'International Tables Vol C Tables 4.2.6.8 and 6.1.1.4'
Fe Fe 0.3463 0.8444 'International Tables Vol C Tables 4.2.6.8 and 6.1.1.4'
N N 0.0061 0.0033 'International Tables Vol C Tables 4.2.6.8 and 6.1.1.4'
O O 0.0106 0.0060 'International Tables Vol C Tables 4.2.6.8 and 6.1.1.4'
Pd Pd -0.9988 1.0072 'International Tables Vol C Tables 4.2.6.8 and 6.1.1.4'

loop_
_geom_angle_atom_site_label_1
_geom_angle_atom_site_label_2
_geom_angle_atom_site_label_3
_geom_angle
C24 Pd2 N1 83.1(3)
C24 Pd2 N3 96.7(3)
N1 Pd2 N3 179.46(16)
C24 Pd2 O2 162.99(17)
N1 Pd2 O2 79.9(3)
N3 Pd2 O2 100.3(3)
C25 Fe1 C20 125.6(3)
C25 Fe1 C26 39.9(2)
C20 Fe1 C26 106.7(2)
C25 Fe1 C28 67.3(3)
C20 Fe1 C28 153.9(2)
C26 Fe1 C28 67.6(3)
C25 Fe1 C21 164.2(2)
C20 Fe1 C21 41.4(2)
C26 Fe1 C21 127.4(2)
C28 Fe1 C21 120.5(3)
C25 Fe1 C22 153.2(2)
C20 Fe1 C22 67.9(2)
C26 Fe1 C22 166.7(2)
C28 Fe1 C22 111.4(3)
C21 Fe1 C22 40.6(2)
C25 Fe1 C23 118.1(3)
C20 Fe1 C23 68.4(2)
C26 Fe1 C23 150.8(2)
C28 Fe1 C23 129.2(3)
C21 Fe1 C23 69.0(3)
C22 Fe1 C23 40.3(3)
C25 Fe1 C27 67.2(3)
C20 Fe1 C27 119.0(2)
C26 Fe1 C27 40.3(2)
C28 Fe1 C27 40.1(2)
C21 Fe1 C27 109.1(3)
C22 Fe1 C27 130.5(3)
C23 Fe1 C27 167.4(2)
C25 Fe1 C29 40.2(3)
C20 Fe1 C29 163.2(2)
C26 Fe1 C29 67.8(3)
C28 Fe1 C29 40.5(3)
C21 Fe1 C29 154.4(2)
C22 Fe1 C29 120.8(3)
C23 Fe1 C29 108.2(3)
C27 Fe1 C29 67.8(3)
C25 Fe1 C24 106.4(3)
C20 Fe1 C24 40.7(2)
C26 Fe1 C24 116.9(2)
C28 Fe1 C24 165.2(2)
C21 Fe1 C24 69.2(3)
C22 Fe1 C24 67.7(2)
C23 Fe1 C24 40.5(2)
C27 Fe1 C24 151.6(2)
C29 Fe1 C24 126.2(3)
N2 O2 Pd2 108.5(3)
C30 N1 C19 125.4(4)
C30 N1 Pd2 116.1(4)
C19 N1 Pd2 118.2(4)
O2 N2 C34 117.3(5)
O2 N2 C30 121.7(4)
C34 N2 C30 121.0(4)
C35 N3 Pd2 174.9(5)
O1 C19 N1 126.3(5)
O1 C19 C20 125.6(5)
N1 C19 C20 108.1(4)
C24 C20 C21 109.0(5)
C24 C20 C19 120.2(4)
C21 C20 C19 130.7(5)
C24 C20 Fe1 70.6(3)
C21 C20 Fe1 69.8(3)
C19 C20 Fe1 123.2(3)
C22 C21 C20 105.6(5)
C22 C21 Fe1 69.7(3)
C20 C21 Fe1 68.8(3)
C22 C21 H21 127.2
C20 C21 H21 127.2
Fe1 C21 H21 125.8
C23 C22 C21 110.0(5)
C23 C22 Fe1 69.9(3)
C21 C22 Fe1 69.6(3)
C23 C22 H22 125.0
C21 C22 H22 125.0
Fe1 C22 H22 127.1
C22 C23 C24 107.8(5)
C22 C23 Fe1 69.9(3)
C24 C23 Fe1 70.2(3)
C22 C23 H23 126.1
C24 C23 H23 126.1
Fe1 C23 H23 125.5
C23 C24 C20 107.5(5)
C23 C24 Pd2 142.1(4)
C20 C24 Pd2 110.2(4)
C23 C24 Fe1 69.4(3)
C20 C24 Fe1 68.7(3)
Pd2 C24 Fe1 121.8(3)
C26 C25 C29 109.8(6)
C26 C25 Fe1 70.6(3)
C29 C25 Fe1 70.8(4)
C26 C25 H25 125.1
C29 C25 H25 125.1
Fe1 C25 H25 125.1
C25 C26 C27 107.5(6)
C25 C26 Fe1 69.5(4)
C27 C26 Fe1 70.2(3)
C25 C26 H26 126.2
C27 C26 H26 126.2
Fe1 C26 H26 125.7
C28 C27 C26 107.9(5)
C28 C27 Fe1 69.7(4)
C26 C27 Fe1 69.6(4)
C28 C27 H27 126.1
C26 C27 H27 126.1
Fe1 C27 H27 126.2
C27 C28 C29 108.3(5)
C27 C28 Fe1 70.2(3)
C29 C28 Fe1 70.0(3)
C27 C28 H28 125.8
C29 C28 H28 125.8
Fe1 C28 H28 125.6
C25 C29 C28 106.5(5)
C25 C29 Fe1 69.0(3)
C28 C29 Fe1 69.5(3)
C25 C29 H29 126.8
C28 C29 H29 126.8
Fe1 C29 H29 126.2
N1 C30 N2 113.6(4)
N1 C30 C31 128.6(5)
N2 C30 C31 117.7(5)
C32 C31 C30 121.3(5)
C32 C31 H31 119.3
C30 C31 H31 119.3
C33 C32 C31 119.5(5)
C33 C32 H32 120.3
C31 C32 H32 120.3
C32 C33 C34 119.6(5)
C32 C33 H33 120.2
C34 C33 H33 120.2
N2 C34 C33 120.9(5)
N2 C34 H34 119.6
C33 C34 H34 119.6
N3 C35 C36 178.9(7)
C35 C36 H36A 109.5
C35 C36 H36B 109.5
H36A C36 H36B 109.5
C35 C36 H36C 109.5
H36A C36 H36C 109.5
H36B C36 H36C 109.5
C6 Pd3 N4 83.0(2)
C6 Pd3 N6 97.1(2)
N4 Pd3 N6 179.87(18)
C6 Pd3 O4 162.73(19)
N4 Pd3 O4 79.77(17)
N6 Pd3 O4 100.16(18)
C11 Fe2 C5 107.6(3)
C11 Fe2 C7 40.9(3)
C5 Fe2 C7 114.4(3)
C11 Fe2 C9 67.9(4)
C5 Fe2 C9 172.0(3)
C7 Fe2 C9 67.0(4)
C11 Fe2 C10 40.4(3)
C5 Fe2 C10 132.5(3)
C7 Fe2 C10 67.4(3)
C9 Fe2 C10 39.9(3)
C11 Fe2 C3 146.3(3)
C5 Fe2 C3 68.3(3)
C7 Fe2 C3 172.4(3)
C9 Fe2 C3 111.4(3)
C10 Fe2 C3 116.6(3)
C11 Fe2 C8 67.4(3)
C5 Fe2 C8 146.7(3)
C7 Fe2 C8 39.7(3)
C9 Fe2 C8 38.9(3)
C10 Fe2 C8 66.1(4)
C3 Fe2 C8 134.5(3)
C11 Fe2 C4 114.3(3)
C5 Fe2 C4 40.3(2)
C7 Fe2 C4 145.8(3)
C9 Fe2 C4 134.4(3)
C10 Fe2 C4 110.3(3)
C3 Fe2 C4 40.6(2)
C8 Fe2 C4 172.8(3)
C11 Fe2 C2 171.3(3)
C5 Fe2 C2 68.4(3)
C7 Fe2 C2 132.7(3)
C9 Fe2 C2 117.0(3)
C10 Fe2 C2 147.8(3)
C3 Fe2 C2 40.6(2)
C8 Fe2 C2 111.4(3)
C4 Fe2 C2 68.1(3)
C11 Fe2 C6 131.1(3)
C5 Fe2 C6 41.0(2)
C7 Fe2 C6 108.1(3)
C9 Fe2 C6 146.9(3)
C10 Fe2 C6 170.9(3)
C3 Fe2 C6 68.9(3)
C8 Fe2 C6 116.0(3)
C4 Fe2 C6 68.6(3)
C2 Fe2 C6 40.9(2)
N5 O4 Pd3 108.7(3)
C12 N4 C1 126.3(5)
C12 N4 Pd3 115.8(3)
C1 N4 Pd3 117.9(3)
O4 N5 C12 121.0(4)
O4 N5 C16 116.4(5)
C12 N5 C16 122.6(5)
C17 N6 Pd3 171.4(4)
O3 C1 N4 126.0(5)
O3 C1 C2 124.1(5)
N4 C1 C2 109.9(5)
C3 C2 C6 108.6(5)
C3 C2 C1 133.6(5)
C6 C2 C1 117.8(5)
C3 C2 Fe2 69.4(3)
C6 C2 Fe2 70.1(3)
C1 C2 Fe2 125.4(4)
C4 C3 C2 108.0(5)
C4 C3 Fe2 69.9(3)
C2 C3 Fe2 70.1(3)
C4 C3 H3 126.0
C2 C3 H3 126.0
Fe2 C3 H3 125.6
C5 C4 C3 108.2(5)
C5 C4 Fe2 69.3(4)
C3 C4 Fe2 69.5(3)
C5 C4 H4 125.9
C3 C4 H4 125.9
Fe2 C4 H4 126.8
C4 C5 C6 109.1(5)
C4 C5 Fe2 70.3(3)
C6 C5 Fe2 70.6(3)
C4 C5 H5 125.4
C6 C5 H5 125.4
Fe2 C5 H5 125.2
C5 C6 C2 106.0(5)
C5 C6 Pd3 142.5(4)
C2 C6 Pd3 111.4(4)
C5 C6 Fe2 68.4(3)
C2 C6 Fe2 69.0(3)
Pd3 C6 Fe2 123.3(3)
C8 C7 C11 107.3(7)
C8 C7 Fe2 70.4(4)
C11 C7 Fe2 69.4(4)
C8 C7 H7 126.4
C11 C7 H7 126.4
Fe2 C7 H7 125.4
C9 C8 C7 110.0(7)
C9 C8 Fe2 70.4(5)
C7 C8 Fe2 69.9(4)
C9 C8 H8 125.0
C7 C8 H8 125.0
Fe2 C8 H8 126.3
C8 C9 C10 107.8(8)
C8 C9 Fe2 70.6(4)
C10 C9 Fe2 70.0(4)
C8 C9 H9 126.1
C10 C9 H9 126.1
Fe2 C9 H9 124.9
C9 C10 C11 108.6(7)
C9 C10 Fe2 70.0(4)
C11 C10 Fe2 69.5(4)
C9 C10 H10 125.7
C11 C10 H10 125.7
Fe2 C10 H10 126.4
C10 C11 C7 106.2(7)
C10 C11 Fe2 70.1(4)
C7 C11 Fe2 69.7(4)
C10 C11 H11 126.9
C7 C11 H11 126.9
Fe2 C11 H11 125.0
N5 C12 N4 114.6(5)
N5 C12 C13 117.2(5)
N4 C12 C13 128.2(5)
C14 C13 C12 120.7(6)
C14 C13 H13 119.6
C12 C13 H13 119.6
C13 C14 C15 120.2(7)
C13 C14 H14 119.9
C15 C14 H14 119.9
C16 C15 C14 119.3(6)
C16 C15 H15 120.4
C14 C15 H15 120.4
C15 C16 N5 119.9(6)
C15 C16 H16 120.1
N5 C16 H16 120.1
N6 C17 C18 178.8(7)
C17 C18 H18A 109.5
C17 C18 H18B 109.5
H18A C18 H18B 109.5
C17 C18 H18C 109.5
H18A C18 H18C 109.5
H18B C18 H18C 109.5
H5A O5 H5B 109.5

loop_
_geom_bond_atom_site_label_1
_geom_bond_atom_site_label_2
_geom_bond_distance
Pd2 C24 2.006(6)
Pd2 N1 2.024(5)
Pd2 N3 2.055(6)
Pd2 O2 2.149(5)
Fe1 C25 2.072(6)
Fe1 C20 2.074(7)
Fe1 C26 2.086(7)
Fe1 C28 2.088(8)
Fe1 C21 2.088(6)
Fe1 C22 2.089(7)
Fe1 C23 2.089(7)
Fe1 C27 2.094(7)
Fe1 C29 2.095(8)
Fe1 C24 2.100(6)
O1 C19 1.249(6)
O2 N2 1.373(6)
N1 C30 1.390(7)
N1 C19 1.404(7)
N2 C34 1.386(7)
N2 C30 1.402(7)
N3 C35 1.140(6)
C19 C20 1.504(8)
C20 C24 1.451(7)
C20 C21 1.470(8)
C21 C22 1.451(8)
C21 H21 0.9300
C22 C23 1.439(9)
C22 H22 0.9300
C23 C24 1.449(8)
C23 H23 0.9300
C25 C26 1.418(8)
C25 C29 1.432(9)
C25 H25 0.9300
C26 C27 1.439(9)
C26 H26 0.9300
C27 C28 1.434(9)
C27 H27 0.9300
C28 C29 1.447(10)
C28 H28 0.9300
C29 H29 0.9300
C30 C31 1.413(7)
C31 C32 1.405(8)
C31 H31 0.9300
C32 C33 1.393(9)
C32 H32 0.9300
C33 C34 1.396(8)
C33 H33 0.9300
C34 H34 0.9300
C35 C36 1.489(8)
C36 H36A 0.9600
C36 H36B 0.9600
C36 H36C 0.9600
Pd3 C6 2.001(8)
Pd3 N4 2.019(6)
Pd3 N6 2.040(7)
Pd3 O4 2.166(7)
Fe2 C11 2.071(7)
Fe2 C5 2.074(7)
Fe2 C7 2.075(7)
Fe2 C9 2.079(9)
Fe2 C10 2.079(8)
Fe2 C3 2.081(6)
Fe2 C8 2.081(8)
Fe2 C4 2.087(7)
Fe2 C2 2.090(6)
Fe2 C6 2.105(7)
O3 C1 1.257(7)
O4 N5 1.374(7)
N4 C12 1.398(7)
N4 C1 1.401(7)
N5 C12 1.393(7)
N5 C16 1.400(8)
N6 C17 1.147(7)
C1 C2 1.502(8)
C2 C3 1.446(8)
C2 C6 1.467(8)
C3 C4 1.444(8)
C3 H3 0.9300
C4 C5 1.435(9)
C4 H4 0.9300
C5 C6 1.464(8)
C5 H5 0.9300
C7 C8 1.412(11)
C7 C11 1.448(11)
C7 H7 0.9300
C8 C9 1.387(11)
C8 H8 0.9300
C9 C10 1.420(11)
C9 H9 0.9300
C10 C11 1.434(11)
C10 H10 0.9300
C11 H11 0.9300
C12 C13 1.428(8)
C13 C14 1.405(9)
C13 H13 0.9300
C14 C15 1.413(11)
C14 H14 0.9300
C15 C16 1.393(10)
C15 H15 0.9300
C16 H16 0.9300
C17 C18 1.493(8)
C18 H18A 0.9600
C18 H18B 0.9600
C18 H18C 0.9600
O5 H5A 0.8496
O5 H5B 0.8502

loop_
_geom_hbond_atom_site_label_D
_geom_hbond_atom_site_label_H
_geom_hbond_atom_site_label_A
_geom_hbond_distance_DH
_geom_hbond_distance_HA
_geom_hbond_distance_DA
_geom_hbond_angle_DHA
_geom_hbond_site_symmetry_A
O5 H5B O3 0.85 2.16 2.974(8) 159.3 2_665
O5 H5A O4 0.85 2.25 2.951(8) 139.6 1_655
C18 H18A O1 0.96 2.59 3.489(12) 155.2 2_666
C15 H15 O5 0.93 2.58 3.446(13) 154.3 2_565
C13 H13 O3 0.93 2.40 2.980(11) 120.2 .
C34 H34 O4 0.93 2.65 3.272(9) 124.8 2_676
C31 H31 O3 0.93 2.61 3.282(9) 129.7 1_656
C31 H31 O1 0.93 2.38 2.961(9) 120.8 .
O5 H5B O3 0.85 2.16 2.974(8) 159.3 2_665
O5 H5A O4 0.85 2.25 2.951(8) 139.6 1_655
C18 H18A O1 0.96 2.59 3.489(12) 155.2 2_666
C15 H15 O5 0.93 2.58 3.446(13) 154.3 2_565
C13 H13 O3 0.93 2.40 2.980(11) 120.2 .
C34 H34 O4 0.93 2.65 3.272(9) 124.8 2_676
C31 H31 O3 0.93 2.61 3.282(9) 129.7 1_656
C31 H31 O1 0.93 2.38 2.961(9) 120.8 .
O5 H5B O3 0.85 2.16 2.974(8) 159.3 2_665
O5 H5A O4 0.85 2.25 2.951(8) 139.6 1_655
C18 H18A O1 0.96 2.59 3.489(12) 155.2 2_666
C15 H15 O5 0.93 2.58 3.446(13) 154.3 2_565
C13 H13 O3 0.93 2.40 2.980(11) 120.2 .
C34 H34 O4 0.93 2.65 3.272(9) 124.8 2_676
C31 H31 O3 0.93 2.61 3.282(9) 129.7 1_656
C31 H31 O1 0.93 2.38 2.961(9) 120.8 .
O5 H5B O3 0.85 2.16 2.974(8) 159.3 2_665
O5 H5A O4 0.85 2.25 2.951(8) 139.6 1_655
C18 H18A O1 0.96 2.59 3.489(12) 155.2 2_666
C15 H15 O5 0.93 2.58 3.446(13) 154.3 2_565
C13 H13 O3 0.93 2.40 2.980(11) 120.2 .
C34 H34 O4 0.93 2.65 3.272(9) 124.8 2_676
C31 H31 O3 0.93 2.61 3.282(9) 129.7 1_656
C31 H31 O1 0.93 2.38 2.961(9) 120.8 .
C31 H31 O1 0.93 2.38 2.961(9) 120.8 .
C31 H31 O3 0.93 2.61 3.282(9) 129.7 1_656
C34 H34 O4 0.93 2.65 3.272(9) 124.8 2_676
C13 H13 O3 0.93 2.40 2.980(11) 120.2 .
C15 H15 O5 0.93 2.58 3.446(13) 154.3 2_565
C18 H18A O1 0.96 2.59 3.489(12) 155.2 2_666
O5 H5A O4 0.85 2.25 2.951(8) 139.6 1_655
O5 H5B O3 0.85 2.16 2.974(8) 159.3 2_665
C31 H31 O1 0.93 2.38 2.961(9) 120.8 .
C31 H31 O3 0.93 2.61 3.282(9) 129.7 1_656
C34 H34 O4 0.93 2.65 3.272(9) 124.8 2_676
C13 H13 O3 0.93 2.40 2.980(11) 120.2 .
C15 H15 O5 0.93 2.58 3.446(13) 154.3 2_565
C18 H18A O1 0.96 2.59 3.489(12) 155.2 2_666
O5 H5A O4 0.85 2.25 2.951(8) 139.6 1_655
O5 H5B O3 0.85 2.16 2.974(8) 159.3 2_665
C31 H31 O1 0.93 2.38 2.961(9) 120.8 .
C31 H31 O3 0.93 2.61 3.282(9) 129.7 1_656
C34 H34 O4 0.93 2.65 3.272(9) 124.8 2_676
C13 H13 O3 0.93 2.40 2.980(11) 120.2 .
C15 H15 O5 0.93 2.58 3.446(13) 154.3 2_565
C18 H18A O1 0.96 2.59 3.489(12) 155.2 2_666
O5 H5A O4 0.85 2.25 2.951(8) 139.6 1_655
O5 H5B O3 0.85 2.16 2.974(8) 159.3 2_665

loop_
_geom_torsion_atom_site_label_1
_geom_torsion_atom_site_label_2
_geom_torsion_atom_site_label_3
_geom_torsion_atom_site_label_4
_geom_torsion
Pd2 O2 N2 C34 176.1(4)
Pd2 O2 N2 C30 -4.2(5)
C30 N1 C19 O1 2.8(8)
Pd2 N1 C19 O1 175.6(4)
C30 N1 C19 C20 -177.4(4)
Pd2 N1 C19 C20 -4.6(5)
O1 C19 C20 C24 -177.0(5)
N1 C19 C20 C24 3.3(6)
O1 C19 C20 C21 6.4(8)
N1 C19 C20 C21 -173.3(5)
O1 C19 C20 Fe1 97.5(6)
N1 C19 C20 Fe1 -82.3(5)
C24 C20 C21 C22 0.4(6)
C19 C20 C21 C22 177.3(5)
Fe1 C20 C21 C22 60.4(4)
C24 C20 C21 Fe1 -60.0(3)
C19 C20 C21 Fe1 116.9(5)
C20 C21 C22 C23 -1.5(6)
Fe1 C21 C22 C23 58.3(4)
C20 C21 C22 Fe1 -59.8(4)
C21 C22 C23 C24 2.0(6)
Fe1 C22 C23 C24 60.2(4)
C21 C22 C23 Fe1 -58.1(4)
C22 C23 C24 C20 -1.7(6)
Fe1 C23 C24 C20 58.3(3)
C22 C23 C24 Pd2 -175.6(5)
Fe1 C23 C24 Pd2 -115.6(6)
C22 C23 C24 Fe1 -60.0(4)
C21 C20 C24 C23 0.8(6)
C19 C20 C24 C23 -176.5(4)
Fe1 C20 C24 C23 -58.7(4)
C21 C20 C24 Pd2 176.8(3)
C19 C20 C24 Pd2 -0.4(5)
Fe1 C20 C24 Pd2 117.3(3)
C21 C20 C24 Fe1 59.5(4)
C19 C20 C24 Fe1 -117.8(4)
C29 C25 C26 C27 0.0(6)
Fe1 C25 C26 C27 -60.1(4)
C29 C25 C26 Fe1 60.2(4)
C25 C26 C27 C28 0.3(6)
Fe1 C26 C27 C28 -59.4(4)
C25 C26 C27 Fe1 59.7(4)
C26 C27 C28 C29 -0.5(6)
Fe1 C27 C28 C29 -59.8(4)
C26 C27 C28 Fe1 59.3(4)
C26 C25 C29 C28 -0.3(7)
Fe1 C25 C29 C28 59.7(4)
C26 C25 C29 Fe1 -60.1(4)
C27 C28 C29 C25 0.5(7)
Fe1 C28 C29 C25 -59.4(4)
C27 C28 C29 Fe1 59.9(4)
C19 N1 C30 N2 175.7(4)
Pd2 N1 C30 N2 2.7(5)
C19 N1 C30 C31 -4.6(8)
Pd2 N1 C30 C31 -177.5(4)
O2 N2 C30 N1 1.3(6)
C34 N2 C30 N1 -179.1(4)
O2 N2 C30 C31 -178.5(4)
C34 N2 C30 C31 1.1(7)
N1 C30 C31 C32 -179.4(5)
N2 C30 C31 C32 0.3(8)
C30 C31 C32 C33 -0.8(9)
C31 C32 C33 C34 -0.2(9)
O2 N2 C34 C33 177.5(5)
C30 N2 C34 C33 -2.2(8)
C32 C33 C34 N2 1.7(9)
Pd3 O4 N5 C12 0.2(5)
Pd3 O4 N5 C16 179.8(4)
C12 N4 C1 O3 0.5(8)
Pd3 N4 C1 O3 177.4(4)
C12 N4 C1 C2 -178.5(4)
Pd3 N4 C1 C2 -1.5(5)
O3 C1 C2 C3 4.2(9)
N4 C1 C2 C3 -176.9(5)
O3 C1 C2 C6 -176.9(5)
N4 C1 C2 C6 2.1(6)
O3 C1 C2 Fe2 98.7(6)
N4 C1 C2 Fe2 -82.3(5)
C6 C2 C3 C4 0.7(6)
C1 C2 C3 C4 179.7(5)
Fe2 C2 C3 C4 59.9(4)
C6 C2 C3 Fe2 -59.2(4)
C1 C2 C3 Fe2 119.8(6)
C2 C3 C4 C5 -1.3(7)
Fe2 C3 C4 C5 58.7(4)
C2 C3 C4 Fe2 -60.0(4)
C3 C4 C5 C6 1.4(7)
Fe2 C4 C5 C6 60.2(4)
C3 C4 C5 Fe2 -58.8(4)
C4 C5 C6 C2 -1.0(6)
Fe2 C5 C6 C2 59.0(4)
C4 C5 C6 Pd3 -176.9(5)
Fe2 C5 C6 Pd3 -116.9(6)
C4 C5 C6 Fe2 -60.0(4)
C3 C2 C6 C5 0.2(6)
C1 C2 C6 C5 -179.0(4)
Fe2 C2 C6 C5 -58.6(4)
C3 C2 C6 Pd3 177.5(3)
C1 C2 C6 Pd3 -1.7(6)
Fe2 C2 C6 Pd3 118.7(3)
C3 C2 C6 Fe2 58.8(4)
C1 C2 C6 Fe2 -120.4(4)
C11 C7 C8 C9 0.7(8)
Fe2 C7 C8 C9 -59.2(6)
C11 C7 C8 Fe2 59.9(5)
C7 C8 C9 C10 -1.6(9)
Fe2 C8 C9 C10 -60.4(5)
C7 C8 C9 Fe2 58.8(5)
C8 C9 C10 C11 1.9(8)
Fe2 C9 C10 C11 -59.0(5)
C8 C9 C10 Fe2 60.8(5)
C9 C10 C11 C7 -1.4(8)
Fe2 C10 C11 C7 -60.7(5)
C9 C10 C11 Fe2 59.3(5)
C8 C7 C11 C10 0.4(8)
Fe2 C7 C11 C10 60.9(5)
C8 C7 C11 Fe2 -60.5(5)
O4 N5 C12 N4 -2.9(7)
C16 N5 C12 N4 177.6(5)
O4 N5 C12 C13 176.7(5)
C16 N5 C12 C13 -2.9(7)
C1 N4 C12 N5 -178.7(4)
Pd3 N4 C12 N5 4.2(5)
C1 N4 C12 C13 1.7(8)
Pd3 N4 C12 C13 -175.3(4)
N5 C12 C13 C14 2.7(8)
N4 C12 C13 C14 -177.8(5)
C12 C13 C14 C15 -0.1(10)
C13 C14 C15 C16 -2.5(10)
C14 C15 C16 N5 2.3(10)
O4 N5 C16 C15 -179.2(5)
C12 N5 C16 C15 0.4(8)
